data_4070008
loop_
_publ_author_name
'Iluc, Vlad M.'
'Laskowski, Carl A.'
'Hillhouse, Gregory L.'

_publ_section_title
;
 Synthesis of Bis(phosphine) and N-Heterocyclic Carbene Supported \a-
 Diazoalkyl Complexes of Copper(I)
;
_journal_issue 20
_journal_name_full Organometallics
_journal_page_first 6135
_journal_paper_doi 10.1021/om900566k
_journal_volume 28
_journal_year 2009
_chemical_formula_sum 'C43 H65 Cu N2 P2'
_chemical_formula_weight 735.45
_chemical_name_systematic
; 
 ? 
;
_space_group_IT_number 14
_symmetry_cell_setting monoclinic
_symmetry_space_group_name_Hall '-P 2yn'
_symmetry_space_group_name_H-M 'P 1 21/n 1'
_atom_sites_solution_hydrogens geom
_atom_sites_solution_primary direct
_atom_sites_solution_secondary difmap
_audit_creation_method SHELXL-97
_cell_angle_alpha 90.00
_cell_angle_beta 101.9210(10)
_cell_angle_gamma 90.00
_cell_formula_units_Z 4
_cell_length_a 11.6164(11)
_cell_length_b 23.1309(18)
_cell_length_c 15.7014(11)
_cell_measurement_temperature 100(2)
_cell_volume 4127.9(6)
_computing_structure_refinement 'SHELXL-97 (Sheldrick, 1997)'
_computing_structure_solution 'SHELXS-97 (Sheldrick, 1990)'
_diffrn_ambient_temperature 100(2)
_diffrn_measured_fraction_theta_full 1.000
_diffrn_measured_fraction_theta_max 1.000
_diffrn_radiation_monochromator graphite
_diffrn_radiation_source 'fine-focus sealed tube'
_diffrn_radiation_type MoK\a
_diffrn_radiation_wavelength 0.71073
_diffrn_reflns_av_R_equivalents 0.0418
_diffrn_reflns_av_sigmaI/netI 0.0640
_diffrn_reflns_limit_h_max 13
_diffrn_reflns_limit_h_min -13
_diffrn_reflns_limit_k_max 26
_diffrn_reflns_limit_k_min -27
_diffrn_reflns_limit_l_max 18
_diffrn_reflns_limit_l_min -9
_diffrn_reflns_number 21583
_diffrn_reflns_theta_full 25.00
_diffrn_reflns_theta_max 25.00
_diffrn_reflns_theta_min 1.59
_exptl_absorpt_coefficient_mu 0.637
_exptl_absorpt_correction_T_max 0.9750
_exptl_absorpt_correction_T_min 0.9568
_exptl_absorpt_correction_type psi-scan
_exptl_absorpt_process_details 'Norton et. al'
_exptl_crystal_colour yellow
_exptl_crystal_density_diffrn 1.183
_exptl_crystal_density_method 'not measured'
_exptl_crystal_description plate
_exptl_crystal_F_000 1584
_exptl_crystal_size_max 0.07
_exptl_crystal_size_mid 0.05
_exptl_crystal_size_min 0.04
_refine_diff_density_max 0.601
_refine_diff_density_min -0.267
_refine_diff_density_rms 0.062
_refine_ls_extinction_method none
_refine_ls_goodness_of_fit_ref 0.942
_refine_ls_hydrogen_treatment mixed
_refine_ls_matrix_type full
_refine_ls_number_parameters 502
_refine_ls_number_reflns 7264
_refine_ls_number_restraints 0
_refine_ls_restrained_S_all 0.942
_refine_ls_R_factor_all 0.0637
_refine_ls_R_factor_gt 0.0455
_refine_ls_shift/su_max 0.000
_refine_ls_shift/su_mean 0.000
_refine_ls_structure_factor_coef Fsqd
_refine_ls_weighting_details 'calc w=1/[\s^2^(Fo^2^)+(0.0497P)^2^+0.0000P] where P=(Fo^2^+2Fc^2^)/3'
_refine_ls_weighting_scheme calc
_refine_ls_wR_factor_gt 0.0956
_refine_ls_wR_factor_ref 0.1006
_reflns_number_gt 5394
_reflns_number_total 7264
_reflns_threshold_expression >2sigma(I)
_cod_data_source_file om900566k_si_001.cif
_cod_data_source_block (dtbpe)Ni(CN2dmp)
_cod_depositor_comments
;
The following automatic conversions were performed:

'_symmetry_cell_setting' value 'Monoclinic' changed to 'monoclinic'
according to /home/saulius/struct/CIF-dictionaries/cif_core.dic
dictionary named 'cif_core.dic' version 2.4.2 from
2011-04-26.

'_exptl_absorpt_correction_type' value 'psi scan'
changed to 'psi-scan' according to
/home/saulius/struct/CIF-dictionaries/cif_core.dic dictionary named
'cif_core.dic' version 2.4.2 from 2011-04-26.

Automatic conversion script
Id: cif_fix_values 1715 2011-07-08 13:25:40Z adriana 
;
_cod_original_sg_symbol_H-M P2(1)/n
_cod_database_code 4070008

loop_
_symmetry_equiv_pos_as_xyz
'x, y, z'
'-x+1/2, y+1/2, -z+1/2'
'-x, -y, -z'
'x-1/2, -y-1/2, z-1/2'

loop_
_atom_site_label
_atom_site_type_symbol
_atom_site_fract_x
_atom_site_fract_y
_atom_site_fract_z
_atom_site_U_iso_or_equiv
_atom_site_adp_type
_atom_site_occupancy
_atom_site_symmetry_multiplicity
_atom_site_calc_flag
_atom_site_refinement_flags
_atom_site_disorder_assembly
_atom_site_disorder_group
C C 1.0810(2) 0.13769(10) 0.76542(17) 0.0215(6) Uani 1 1 d . A .
P1 P 0.77630(6) 0.13062(3) 0.57922(5) 0.0334(2) Uani 1 1 d . A .
C33 C 1.2105(3) -0.01043(11) 0.82902(19) 0.0340(7) Uani 1 1 d . . .
H33A H 1.1891 -0.0452 0.8539 0.041 Uiso 1 1 calc R . .
P2 P 0.85032(7) 0.24682(3) 0.70198(5) 0.0333(2) Uani 1 1 d . A .
C42 C 0.9324(3) -0.00978(11) 0.79956(19) 0.0331(7) Uani 1 1 d . . .
N1 N 1.1285(2) 0.18239(10) 0.80773(18) 0.0409(7) Uani 1 1 d . . .
C41 C 1.0161(3) 0.02944(11) 0.84277(17) 0.0295(7) Uani 1 1 d . . .
C56 C 1.2656(2) 0.15697(11) 0.62821(19) 0.0298(7) Uani 1 1 d . . .
C51 C 1.3104(2) 0.14481(11) 0.71602(19) 0.0287(7) Uani 1 1 d . . .
C21 C 0.8095(2) 0.27159(12) 0.80637(18) 0.0314(7) Uani 1 1 d . . .
C113 C 0.8819(3) 0.04943(12) 0.4880(2) 0.0398(8) Uani 1 1 d . A .
H11A H 0.9100 0.0396 0.4351 0.060 Uiso 1 1 calc R . .
H11B H 0.8339 0.0176 0.5029 0.060 Uiso 1 1 calc R . .
H11C H 0.9495 0.0558 0.5360 0.060 Uiso 1 1 calc R . .
C31 C 1.1628(2) 0.08707(10) 0.77803(17) 0.0241(6) Uani 1 1 d . . .
C36 C 1.2739(2) 0.09065(11) 0.75581(19) 0.0296(7) Uani 1 1 d . . .
C54 C 1.3635(2) 0.25010(11) 0.6430(2) 0.0318(7) Uani 1 1 d . . .
C1 C 0.7052(3) 0.20196(13) 0.54977(19) 0.0409(8) Uani 1 1 d . . .
H1A H 0.7468 0.2217 0.5090 0.049 Uiso 1 1 calc R . .
H1B H 0.6230 0.1954 0.5188 0.049 Uiso 1 1 calc R . .
C32 C 1.1307(2) 0.03592(11) 0.81531(17) 0.0269(7) Uani 1 1 d . . .
C55 C 1.2922(2) 0.20925(12) 0.59357(19) 0.0319(7) Uani 1 1 d . . .
H55A H 1.2604 0.2173 0.5340 0.038 Uiso 1 1 calc R . .
C47 C 0.9566(3) -0.04431(11) 0.7236(2) 0.0361(7) Uani 1 1 d . . .
H47A H 1.0163 -0.0737 0.7449 0.054 Uiso 1 1 calc R . .
H47B H 0.9852 -0.0185 0.6831 0.054 Uiso 1 1 calc R . .
H47C H 0.8839 -0.0632 0.6936 0.054 Uiso 1 1 calc R . .
C34 C 1.3187(3) -0.00657(12) 0.8072(2) 0.0400(8) Uani 1 1 d . . .
H34A H 1.3716 -0.0384 0.8173 0.048 Uiso 1 1 calc R . .
C43 C 0.8250(3) -0.01542(12) 0.8252(2) 0.0451(9) Uani 1 1 d . . .
H43A H 0.7685 -0.0418 0.7947 0.054 Uiso 1 1 calc R . .
C11 C 0.8073(3) 0.10477(15) 0.47237(19) 0.0450(9) Uani 1 1 d . . .
C213 C 0.7281(3) 0.32388(12) 0.7971(2) 0.0375(8) Uani 1 1 d . . .
H21A H 0.7055 0.3315 0.8528 0.056 Uiso 1 1 calc R . .
H21B H 0.6575 0.3161 0.7524 0.056 Uiso 1 1 calc R . .
H21C H 0.7690 0.3577 0.7801 0.056 Uiso 1 1 calc R . .
C212 C 0.7477(3) 0.22059(13) 0.8399(2) 0.0503(9) Uani 1 1 d . . .
H21D H 0.7243 0.2316 0.8942 0.075 Uiso 1 1 calc R . .
H21E H 0.8016 0.1875 0.8508 0.075 Uiso 1 1 calc R . .
H21F H 0.6777 0.2099 0.7963 0.075 Uiso 1 1 calc R . .
C12 C 0.6549(2) 0.08570(14) 0.6103(2) 0.0429(8) Uani 1 1 d . . .
C52 C 1.3869(2) 0.18444(12) 0.7659(2) 0.0333(7) Uani 1 1 d . . .
C53 C 1.4115(2) 0.23651(12) 0.7281(2) 0.0374(8) Uani 1 1 d . . .
H53A H 1.4630 0.2634 0.7625 0.045 Uiso 1 1 calc R . .
C122 C 0.6602(3) 0.09777(14) 0.7073(2) 0.0454(8) Uani 1 1 d . A .
H12A H 0.6097 0.0702 0.7297 0.068 Uiso 1 1 calc R . .
H12B H 0.6328 0.1372 0.7143 0.068 Uiso 1 1 calc R . .
H12C H 0.7415 0.0936 0.7396 0.068 Uiso 1 1 calc R . .
C46 C 0.9904(3) 0.06070(12) 0.91395(19) 0.0405(8) Uani 1 1 d . . .
C44 C 0.7975(3) 0.01588(14) 0.8930(2) 0.0518(10) Uani 1 1 d . . .
C2 C 0.7044(3) 0.24171(14) 0.62691(19) 0.0504(10) Uani 1 1 d . . .
H2A H 0.6460 0.2272 0.6596 0.060 Uiso 1 1 calc R . .
H2B H 0.6794 0.2808 0.6050 0.060 Uiso 1 1 calc R . .
C35 C 1.3504(2) 0.04366(12) 0.7707(2) 0.0396(8) Uani 1 1 d . . .
H35A H 1.4253 0.0462 0.7555 0.047 Uiso 1 1 calc R . .
C45 C 0.8820(4) 0.05333(14) 0.9364(2) 0.0523(10) Uani 1 1 d . . .
H45A H 0.8652 0.0750 0.9837 0.063 Uiso 1 1 calc R . .
C22 C 0.9294(3) 0.30564(14) 0.6540(2) 0.0513(10) Uani 1 1 d . . .
C57 C 1.4405(3) 0.17247(13) 0.8601(2) 0.0454(9) Uani 1 1 d . . .
H57A H 1.4746 0.2081 0.8882 0.068 Uiso 1 1 calc R . .
H57B H 1.5022 0.1431 0.8638 0.068 Uiso 1 1 calc R . .
H57C H 1.3795 0.1583 0.8897 0.068 Uiso 1 1 calc R . .
C121 C 0.6781(3) 0.02086(14) 0.6013(2) 0.0550(10) Uani 1 1 d . A .
H12D H 0.6241 -0.0015 0.6288 0.083 Uiso 1 1 calc R . .
H12E H 0.7595 0.0120 0.6298 0.083 Uiso 1 1 calc R . .
H12F H 0.6657 0.0107 0.5394 0.083 Uiso 1 1 calc R . .
C211 C 0.9204(3) 0.28379(17) 0.87550(19) 0.0555(10) Uani 1 1 d . . .
H21G H 0.8990 0.2893 0.9322 0.083 Uiso 1 1 calc R . .
H21H H 0.9586 0.3189 0.8599 0.083 Uiso 1 1 calc R . .
H21I H 0.9747 0.2510 0.8788 0.083 Uiso 1 1 calc R . .
C111 C 0.8820(4) 0.15029(15) 0.4401(2) 0.0644(12) Uani 1 1 d . A .
H11G H 0.9123 0.1348 0.3909 0.097 Uiso 1 1 calc R . .
H11H H 0.9480 0.1609 0.4872 0.097 Uiso 1 1 calc R . .
H11I H 0.8340 0.1846 0.4213 0.097 Uiso 1 1 calc R . .
C48 C 0.6802(4) 0.01039(15) 0.9191(3) 0.0782(14) Uani 1 1 d . . .
H48A H 0.6495 0.0490 0.9274 0.117 Uiso 1 1 calc R . .
H48B H 0.6899 -0.0115 0.9736 0.117 Uiso 1 1 calc R . .
H48C H 0.6248 -0.0099 0.8734 0.117 Uiso 1 1 calc R . .
Cu Cu 0.92734(3) 0.154027(13) 0.69067(2) 0.02247(11) Uani 1 1 d . . .
C59 C 1.1872(3) 0.11355(13) 0.5720(2) 0.0412(8) Uani 1 1 d . . .
H59A H 1.2267 0.0759 0.5762 0.062 Uiso 1 1 calc R . .
H59B H 1.1710 0.1267 0.5113 0.062 Uiso 1 1 calc R . .
H59C H 1.1130 0.1099 0.5920 0.062 Uiso 1 1 calc R . .
C58 C 1.3866(3) 0.30792(12) 0.6044(2) 0.0461(9) Uani 1 1 d . . .
H58A H 1.3127 0.3295 0.5883 0.069 Uiso 1 1 calc R . .
H58B H 1.4195 0.3016 0.5525 0.069 Uiso 1 1 calc R . .
H58C H 1.4426 0.3301 0.6474 0.069 Uiso 1 1 calc R . .
N2 N 1.1673(2) 0.22247(12) 0.8470(2) 0.0771(12) Uani 1 1 d . . .
C49 C 1.0798(3) 0.10125(14) 0.9666(2) 0.0582(11) Uani 1 1 d . . .
H49A H 1.1581 0.0923 0.9561 0.087 Uiso 1 1 calc R . .
H49B H 1.0798 0.0965 1.0286 0.087 Uiso 1 1 calc R . .
H49C H 1.0592 0.1412 0.9492 0.087 Uiso 1 1 calc R . .
C123 C 0.5295(3) 0.09997(17) 0.5605(2) 0.0636(11) Uani 1 1 d . A .
H12G H 0.4735 0.0731 0.5781 0.095 Uiso 1 1 calc R . .
H12H H 0.5256 0.0963 0.4978 0.095 Uiso 1 1 calc R . .
H12I H 0.5094 0.1396 0.5739 0.095 Uiso 1 1 calc R . .
C12A C 0.6864(17) 0.0779(10) 0.4073(13) 0.025(4) Uani 0.33(5) 1 d P A 2
H11X H 0.7051 0.0663 0.3516 0.038 Uiso 0.33(5) 1 calc PR A 2
H11Y H 0.6248 0.1076 0.3969 0.038 Uiso 0.33(5) 1 calc PR A 2
H11Z H 0.6587 0.0443 0.4351 0.038 Uiso 0.33(5) 1 calc PR A 2
C21A C 1.0784(5) 0.3078(3) 0.7093(4) 0.032(2) Uani 0.463(8) 1 d P B 2
H22A H 1.1203 0.3374 0.6829 0.048 Uiso 0.463(8) 1 calc PR B 2
H22B H 1.1149 0.2700 0.7048 0.048 Uiso 0.463(8) 1 calc PR B 2
H22C H 1.0825 0.3172 0.7707 0.048 Uiso 0.463(8) 1 calc PR B 2
C22A C 0.9435(9) 0.3015(5) 0.5661(6) 0.038(3) Uani 0.417(14) 1 d P B 2
H22D H 1.0047 0.3286 0.5568 0.057 Uiso 0.417(14) 1 calc PR B 2
H22E H 0.8690 0.3112 0.5267 0.057 Uiso 0.417(14) 1 calc PR B 2
H22F H 0.9664 0.2620 0.5544 0.057 Uiso 0.417(14) 1 calc PR B 2
C23A C 0.9037(6) 0.3737(3) 0.6701(5) 0.042(2) Uani 0.441(6) 1 d P B 2
H22G H 0.9538 0.3979 0.6415 0.063 Uiso 0.441(6) 1 calc PR B 2
H22H H 0.9209 0.3818 0.7327 0.063 Uiso 0.441(6) 1 calc PR B 2
H22I H 0.8208 0.3824 0.6457 0.063 Uiso 0.441(6) 1 calc PR B 2
C12B C 0.7022(15) 0.1028(16) 0.3975(10) 0.063(6) Uani 0.67(5) 1 d P A 1
H11D H 0.728(6) 0.092(3) 0.351(4) 0.094 Uiso 0.67(5) 1 d P A 1
H11E H 0.657(6) 0.136(3) 0.384(4) 0.094 Uiso 0.67(5) 1 d P A 1
H11F H 0.650(6) 0.064(3) 0.416(5) 0.094 Uiso 0.67(5) 1 d P A 1
C21B C 0.9998(6) 0.3371(2) 0.7127(4) 0.033(2) Uani 0.537(8) 1 d P B 1
H22J H 1.0462 0.3630 0.6837 0.050 Uiso 0.537(8) 1 calc PR B 1
H22K H 1.0527 0.3117 0.7528 0.050 Uiso 0.537(8) 1 calc PR B 1
H22L H 0.9527 0.3601 0.7454 0.050 Uiso 0.537(8) 1 calc PR B 1
C22B C 0.9886(6) 0.2699(3) 0.5907(5) 0.038(2) Uani 0.583(14) 1 d P B 1
H22M H 1.0308 0.2960 0.5586 0.056 Uiso 0.583(14) 1 calc PR B 1
H22N H 0.9281 0.2489 0.5495 0.056 Uiso 0.583(14) 1 calc PR B 1
H22O H 1.0442 0.2423 0.6241 0.056 Uiso 0.583(14) 1 calc PR B 1
C23B C 0.8273(5) 0.3419(2) 0.5897(3) 0.0393(17) Uani 0.559(6) 1 d P B 1
H22P H 0.8634 0.3725 0.5609 0.059 Uiso 0.559(6) 1 calc PR B 1
H22Q H 0.7742 0.3591 0.6236 0.059 Uiso 0.559(6) 1 calc PR B 1
H22R H 0.7828 0.3158 0.5456 0.059 Uiso 0.559(6) 1 calc PR B 1

loop_
_atom_site_aniso_label
_atom_site_aniso_U_11
_atom_site_aniso_U_22
_atom_site_aniso_U_33
_atom_site_aniso_U_23
_atom_site_aniso_U_13
_atom_site_aniso_U_12
C 0.0186(14) 0.0161(13) 0.0258(15) -0.0002(12) -0.0048(12) 0.0006(11)
P1 0.0237(4) 0.0498(5) 0.0233(4) -0.0121(4) -0.0031(3) 0.0142(4)
C33 0.0452(19) 0.0188(14) 0.0327(17) -0.0001(13) -0.0043(15) 0.0066(13)
P2 0.0372(5) 0.0371(4) 0.0229(4) -0.0023(4) -0.0002(3) 0.0212(4)
C42 0.052(2) 0.0151(14) 0.0379(18) 0.0056(13) 0.0228(16) 0.0036(13)
N1 0.0217(13) 0.0265(14) 0.067(2) -0.0102(14) -0.0095(13) 0.0107(11)
C41 0.0510(19) 0.0173(14) 0.0214(15) 0.0115(12) 0.0098(14) 0.0136(13)
C56 0.0201(14) 0.0290(15) 0.0419(19) -0.0092(14) 0.0099(13) -0.0008(12)
C51 0.0198(14) 0.0211(15) 0.0435(19) -0.0048(13) 0.0028(13) 0.0043(11)
C21 0.0297(16) 0.0364(17) 0.0274(16) -0.0071(14) 0.0045(13) 0.0112(13)
C113 0.0332(17) 0.0468(19) 0.0405(19) -0.0196(16) 0.0103(15) 0.0082(14)
C31 0.0247(15) 0.0174(14) 0.0245(15) -0.0035(12) -0.0086(12) 0.0037(11)
C36 0.0253(16) 0.0213(14) 0.0378(18) -0.0066(13) -0.0039(13) 0.0020(12)
C54 0.0260(16) 0.0246(15) 0.045(2) -0.0013(14) 0.0088(14) 0.0009(12)
C1 0.0278(16) 0.061(2) 0.0286(17) -0.0083(16) -0.0056(14) 0.0233(15)
C32 0.0377(17) 0.0196(14) 0.0192(15) -0.0035(12) -0.0040(13) 0.0060(12)
C55 0.0254(15) 0.0394(17) 0.0317(17) -0.0038(14) 0.0082(13) 0.0023(13)
C47 0.0410(18) 0.0233(15) 0.047(2) -0.0048(14) 0.0170(15) -0.0086(13)
C34 0.0381(19) 0.0200(16) 0.055(2) -0.0012(15) -0.0062(16) 0.0127(14)
C43 0.060(2) 0.0227(16) 0.062(2) 0.0146(16) 0.0352(19) 0.0044(15)
C11 0.0402(19) 0.070(2) 0.0226(17) -0.0117(17) 0.0005(15) 0.0259(17)
C213 0.0383(18) 0.0347(16) 0.0392(19) -0.0108(15) 0.0074(15) 0.0065(14)
C212 0.081(3) 0.0437(19) 0.0297(18) -0.0052(16) 0.0186(18) 0.0074(18)
C12 0.0239(16) 0.056(2) 0.046(2) -0.0201(17) -0.0004(15) 0.0029(15)
C52 0.0240(15) 0.0260(15) 0.045(2) -0.0023(14) -0.0029(14) 0.0008(12)
C53 0.0282(16) 0.0260(16) 0.054(2) -0.0081(15) -0.0007(15) -0.0048(13)
C122 0.0357(18) 0.055(2) 0.046(2) -0.0176(17) 0.0094(16) -0.0018(15)
C46 0.072(2) 0.0264(16) 0.0211(16) 0.0084(13) 0.0061(16) 0.0271(16)
C44 0.077(3) 0.0326(19) 0.060(2) 0.0258(18) 0.047(2) 0.0252(18)
C2 0.044(2) 0.072(2) 0.0281(18) -0.0115(17) -0.0085(15) 0.0354(18)
C35 0.0214(15) 0.0286(17) 0.064(2) -0.0057(16) -0.0028(15) 0.0041(13)
C45 0.092(3) 0.041(2) 0.034(2) 0.0174(17) 0.037(2) 0.040(2)
C22 0.082(3) 0.041(2) 0.036(2) 0.0165(17) 0.023(2) 0.0338(19)
C57 0.0360(18) 0.0403(18) 0.052(2) 0.0009(17) -0.0092(16) -0.0072(14)
C121 0.041(2) 0.059(2) 0.064(3) -0.030(2) 0.0102(18) -0.0089(17)
C211 0.0304(18) 0.107(3) 0.0265(18) -0.013(2) 0.0009(15) 0.0116(19)
C111 0.095(3) 0.072(3) 0.034(2) 0.0133(19) 0.031(2) 0.055(2)
C48 0.101(3) 0.056(2) 0.102(3) 0.036(2) 0.079(3) 0.040(2)
Cu 0.01976(18) 0.02766(19) 0.01875(18) -0.00002(15) 0.00106(13) 0.00624(14)
C59 0.0366(18) 0.0456(19) 0.041(2) -0.0139(16) 0.0074(15) -0.0101(15)
C58 0.045(2) 0.0343(18) 0.059(2) 0.0010(16) 0.0103(17) -0.0031(15)
N2 0.0273(15) 0.0421(17) 0.149(3) -0.058(2) -0.0122(18) 0.0051(13)
C49 0.092(3) 0.052(2) 0.0241(18) -0.0103(17) -0.0048(19) 0.038(2)
C123 0.0269(18) 0.096(3) 0.063(3) -0.029(2) -0.0019(17) 0.0070(19)
C12A 0.040(7) 0.007(9) 0.025(7) 0.000(6) 0.001(5) 0.005(6)
C21A 0.020(4) 0.037(4) 0.039(4) -0.001(3) 0.007(3) -0.001(3)
C22A 0.040(5) 0.032(6) 0.042(5) 0.012(4) 0.007(4) -0.009(5)
C23A 0.037(4) 0.020(4) 0.067(6) 0.003(4) 0.008(4) -0.003(3)
C12B 0.059(6) 0.090(15) 0.031(5) -0.027(7) -0.010(4) 0.035(8)
C21B 0.048(4) 0.025(3) 0.029(3) 0.008(3) 0.012(3) -0.001(3)
C22B 0.042(4) 0.033(4) 0.040(4) 0.004(3) 0.012(3) -0.002(3)
C23B 0.060(4) 0.024(3) 0.030(3) 0.008(2) 0.000(3) 0.008(3)

loop_
_atom_type_symbol
_atom_type_description
_atom_type_scat_dispersion_real
_atom_type_scat_dispersion_imag
_atom_type_scat_source
C C 0.0033 0.0016 'International Tables Vol C Tables 4.2.6.8 and 6.1.1.4'
H H 0.0000 0.0000 'International Tables Vol C Tables 4.2.6.8 and 6.1.1.4'
P P 0.1023 0.0942 'International Tables Vol C Tables 4.2.6.8 and 6.1.1.4'
Cu Cu 0.3201 1.2651 'International Tables Vol C Tables 4.2.6.8 and 6.1.1.4'
N N 0.0061 0.0033 'International Tables Vol C Tables 4.2.6.8 and 6.1.1.4'

loop_
_geom_angle_atom_site_label_1
_geom_angle_atom_site_label_2
_geom_angle_atom_site_label_3
_geom_angle
N1 C C31 111.5(2)
N1 C Cu 113.20(17)
C31 C Cu 134.90(18)
C1 P1 C11 102.53(14)
C1 P1 C12 103.57(14)
C11 P1 C12 110.16(15)
C1 P1 Cu 102.27(10)
C11 P1 Cu 120.12(10)
C12 P1 Cu 115.43(10)
C34 C33 C32 121.5(3)
C2 P2 C22 104.40(16)
C2 P2 C21 102.15(14)
C22 P2 C21 111.04(14)
C2 P2 Cu 101.89(10)
C22 P2 Cu 113.91(10)
C21 P2 Cu 120.77(9)
C43 C42 C41 119.7(3)
C43 C42 C47 120.1(3)
C41 C42 C47 120.2(3)
N2 N1 C 177.4(3)
C42 C41 C46 118.5(3)
C42 C41 C32 119.9(2)
C46 C41 C32 121.6(3)
C55 C56 C51 119.7(2)
C55 C56 C59 120.4(3)
C51 C56 C59 119.9(3)
C56 C51 C52 119.0(3)
C56 C51 C36 119.9(2)
C52 C51 C36 121.1(3)
C213 C21 C212 108.6(2)
C213 C21 C211 109.7(2)
C212 C21 C211 106.5(3)
C213 C21 P2 114.9(2)
C212 C21 P2 106.56(19)
C211 C21 P2 110.3(2)
C32 C31 C36 119.3(2)
C32 C31 C 119.9(2)
C36 C31 C 120.8(2)
C35 C36 C31 119.9(3)
C35 C36 C51 119.7(3)
C31 C36 C51 120.4(2)
C53 C54 C55 117.7(3)
C53 C54 C58 121.4(3)
C55 C54 C58 120.9(3)
C2 C1 P1 114.4(2)
C31 C32 C33 118.9(3)
C31 C32 C41 122.4(2)
C33 C32 C41 118.7(2)
C54 C55 C56 122.1(3)
C33 C34 C35 119.7(3)
C44 C43 C42 122.5(3)
C12B C11 C111 100.8(16)
C12B C11 C113 115.9(11)
C111 C11 C113 106.8(3)
C12B C11 C12A 22.1(11)
C111 C11 C12A 121.2(7)
C113 C11 C12A 99.4(8)
C12B C11 P1 115.4(5)
C111 C11 P1 107.8(2)
C113 C11 P1 109.1(2)
C12A C11 P1 111.7(7)
C121 C12 C122 107.3(3)
C121 C12 C123 109.2(3)
C122 C12 C123 107.7(3)
C121 C12 P1 110.9(2)
C122 C12 P1 106.0(2)
C123 C12 P1 115.3(3)
C53 C52 C51 119.3(3)
C53 C52 C57 119.7(3)
C51 C52 C57 121.0(3)
C54 C53 C52 122.2(3)
C45 C46 C41 119.3(3)
C45 C46 C49 119.6(3)
C41 C46 C49 121.1(3)
C43 C44 C45 117.2(3)
C43 C44 C48 122.2(4)
C45 C44 C48 120.6(3)
C1 C2 P2 112.9(2)
C34 C35 C36 120.7(3)
C44 C45 C46 122.8(3)
C21B C22 C22A 122.4(5)
C21B C22 C22B 116.6(5)
C22A C22 C22B 36.2(4)
C21B C22 C23B 114.7(4)
C22A C22 C23B 69.3(6)
C22B C22 C23B 103.8(5)
C21B C22 C23A 57.7(4)
C22A C22 C23A 106.0(6)
C22B C22 C23A 136.9(5)
C23B C22 C23A 57.6(3)
C21B C22 C21A 40.4(3)
C22A C22 C21A 100.4(5)
C22B C22 C21A 79.2(4)
C23B C22 C21A 143.7(4)
C23A C22 C21A 95.1(4)
C21B C22 P2 113.7(3)
C22A C22 P2 120.1(4)
C22B C22 P2 100.8(3)
C23B C22 P2 105.5(3)
C23A C22 P2 121.0(3)
C21A C22 P2 109.4(3)
C Cu P1 151.39(8)
C Cu P2 116.45(7)
P1 Cu P2 91.74(3)

loop_
_geom_bond_atom_site_label_1
_geom_bond_atom_site_label_2
_geom_bond_distance
C N1 1.290(3)
C C31 1.495(3)
C Cu 1.960(2)
P1 C1 1.860(3)
P1 C11 1.885(3)
P1 C12 1.895(3)
P1 Cu 2.2727(8)
C33 C34 1.372(4)
C33 C32 1.405(4)
P2 C2 1.858(3)
P2 C22 1.884(4)
P2 C21 1.887(3)
P2 Cu 2.3462(8)
C42 C43 1.394(4)
C42 C41 1.398(4)
C42 C47 1.508(4)
N1 N2 1.152(3)
C41 C46 1.414(4)
C41 C32 1.489(4)
C56 C55 1.386(4)
C56 C51 1.398(4)
C56 C59 1.512(4)
C51 C52 1.398(4)
C51 C36 1.500(4)
C21 C213 1.524(4)
C21 C212 1.530(4)
C21 C211 1.530(4)
C113 C11 1.537(4)
C31 C32 1.404(4)
C31 C36 1.407(4)
C36 C35 1.393(4)
C54 C53 1.375(4)
C54 C55 1.384(4)
C54 C58 1.515(4)
C1 C2 1.522(4)
C34 C35 1.379(4)
C43 C44 1.378(4)
C11 C12B 1.510(10)
C11 C111 1.517(5)
C11 C12A 1.68(2)
C12 C121 1.536(4)
C12 C122 1.536(4)
C12 C123 1.540(4)
C52 C53 1.398(4)
C52 C57 1.508(4)
C46 C45 1.387(5)
C46 C49 1.512(4)
C44 C45 1.379(5)
C44 C48 1.508(5)
C22 C21B 1.318(6)
C22 C22A 1.427(8)
C22 C22B 1.558(7)
C22 C23B 1.623(6)
C22 C23A 1.633(7)
C22 C21A 1.769(7)
